data_7038673
loop_
_publ_author_name
'Delgado, Esther'
'G\'omez-Garc\'ia, Carlos J'
'Hern\'andez, Diego'
'Hern\'andez, Elisa'
'Mart\'in, Avelino'
'Zamora, F\'elix'

_publ_section_title
;
 Unprecedented layered coordination polymers of dithiolene group 10
 metals: magnetic and electrical properties.
;
_journal_issue 15
_journal_name_full 'Dalton transactions (Cambridge, England : 2003)'
_journal_page_first 6696
_journal_page_last 6701
_journal_paper_doi 10.1039/c6dt00464d
_journal_volume 45
_journal_year 2016
_chemical_compound_source 'synthesis as described'
_chemical_formula_moiety 'C24 H32 Cl4 K2 Ni1 O5 S4'
_chemical_formula_sum 'C24 H32 Cl4 K2 Ni O5 S4'
_chemical_formula_weight 807.44
_space_group_IT_number 15
_symmetry_cell_setting monoclinic
_symmetry_Int_Tables_number 15
_symmetry_space_group_name_Hall '-C 2yc'
_symmetry_space_group_name_H-M 'C 1 2/c 1'
_atom_sites_solution_hydrogens geom
_atom_sites_solution_primary direct
_atom_sites_solution_secondary difmap
_audit_conform_dict_location ftp://ftp.iucr.org/pub/cif_core.dic
_audit_conform_dict_name cif_core.dic
_audit_conform_dict_version 2.4.3
_audit_creation_date 2015-01-28T11:51:54-00:00
_audit_creation_method 'WinGX routine CIF_UPDATE'
_audit_update_record
;
2016-01-27 deposited with the CCDC.
2016-03-02 downloaded from the CCDC.
;
_cell_angle_alpha 90
_cell_angle_beta 97.273(14)
_cell_angle_gamma 90
_cell_formula_units_Z 4
_cell_length_a 9.064(3)
_cell_length_b 14.446(5)
_cell_length_c 26.473(4)
_cell_measurement_reflns_used 152
_cell_measurement_temperature 200(2)
_cell_measurement_theta_max 20
_cell_measurement_theta_min 3
_cell_measurement_wavelength 0.71073
_cell_volume 3438.4(17)
_computing_cell_refinement 'Dirax/lsq (Duisenberg & Schreurs, 1989-2000)'
_computing_data_collection 'Collect (Bruker AXS BV, 1997-2004)'
_computing_data_reduction 'EvalCCD (Duisenberg & Schreurs 1990-2000)'
_computing_molecular_graphics 'Diamond (Branderburg, 2006)'
_computing_publication_material 'WinGX publication routines (Farrugia, 2012)'
_computing_structure_refinement 'SHELXL-2014/7 (Sheldrick, 2014)'
_computing_structure_solution 'SHELXS-97 (Sheldrick, 2008)'
_diffrn_ambient_temperature 200(2)
_diffrn_detector 'CCD plate'
_diffrn_detector_area_resol_mean 9
_diffrn_measured_fraction_theta_full 0.995
_diffrn_measured_fraction_theta_max 0.991
_diffrn_measurement_device '95mm CCD camera on \k-goniostat'
_diffrn_measurement_device_type KappaCCD
_diffrn_measurement_method 'CCD rotation images, thick slices'
_diffrn_orient_matrix_type X=UH
_diffrn_orient_matrix_UB_11 0.01
_diffrn_orient_matrix_UB_12 0
_diffrn_orient_matrix_UB_13 0
_diffrn_orient_matrix_UB_21 0
_diffrn_orient_matrix_UB_22 0.01
_diffrn_orient_matrix_UB_23 0
_diffrn_orient_matrix_UB_31 0
_diffrn_orient_matrix_UB_32 0
_diffrn_orient_matrix_UB_33 0.01
_diffrn_radiation_monochromator 'horizonally mounted graphite crystal'
_diffrn_radiation_probe x-ray
_diffrn_radiation_type MoK\a
_diffrn_radiation_wavelength 0.71073
_diffrn_reflns_av_R_equivalents 0.061
_diffrn_reflns_av_unetI/netI 0.0709
_diffrn_reflns_Laue_measured_fraction_full 0.995
_diffrn_reflns_Laue_measured_fraction_max 0.991
_diffrn_reflns_limit_h_max 11
_diffrn_reflns_limit_h_min -11
_diffrn_reflns_limit_k_max 18
_diffrn_reflns_limit_k_min -18
_diffrn_reflns_limit_l_max 34
_diffrn_reflns_limit_l_min -34
_diffrn_reflns_number 26810
_diffrn_reflns_point_group_measured_fraction_full 0.995
_diffrn_reflns_point_group_measured_fraction_max 0.991
_diffrn_reflns_reduction_process
;
        Scaled and merged with Sortav
        R.H. Blessing, (1987) Cryst. Rev. 1, 3-58
        R.H. Blessing, (1989) J. Appl. Cryst. 22, 396-397
;
_diffrn_reflns_theta_full 25
_diffrn_reflns_theta_max 27.545
_diffrn_reflns_theta_min 3.103
_diffrn_source 'Enraf Nonius FR590'
_diffrn_standards_number 0
_exptl_absorpt_coefficient_mu 1.393
_exptl_absorpt_correction_T_max 0.819
_exptl_absorpt_correction_T_min 0.699
_exptl_absorpt_correction_type multi-scan
_exptl_absorpt_process_details
;
 R.H. Blessing, Acta Cryst. (1995), A51, 33-38
;
_exptl_crystal_colour reddish
_exptl_crystal_density_diffrn 1.56
_exptl_crystal_density_method 'not measured'
_exptl_crystal_description prism
_exptl_crystal_F_000 1656
_exptl_crystal_size_max 0.26
_exptl_crystal_size_mid 0.24
_exptl_crystal_size_min 0.14
_refine_diff_density_max 1.331
_refine_diff_density_min -1
_refine_diff_density_rms 0.124
_refine_ls_extinction_method none
_refine_ls_goodness_of_fit_ref 1.081
_refine_ls_hydrogen_treatment constr
_refine_ls_matrix_type full
_refine_ls_number_constraints 0
_refine_ls_number_parameters 165
_refine_ls_number_reflns 3952
_refine_ls_number_restraints 0
_refine_ls_restrained_S_all 1.081
_refine_ls_R_factor_all 0.124
_refine_ls_R_factor_gt 0.0806
_refine_ls_shift/su_max 0
_refine_ls_shift/su_mean 0
_refine_ls_structure_factor_coef Fsqd
_refine_ls_weighting_details 'w=1/[\s^2^(Fo^2^)+(0.0865P)^2^+32.0534P] where P=(Fo^2^+2Fc^2^)/3'
_refine_ls_weighting_scheme calc
_refine_ls_wR_factor_gt 0.2123
_refine_ls_wR_factor_ref 0.2278
_reflns_Friedel_coverage 0
_reflns_number_gt 2567
_reflns_number_total 3952
_reflns_threshold_expression 'I > 2\s(I)'
_cod_data_source_file c6dt00464d2.cif
_cod_data_source_block shelx
_cod_depositor_comments 'Adding full bibliography for 7038673--7038676.cif.'
_cod_original_cell_volume 3438.5(19)
_cod_original_sg_symbol_H-M 'C 2/c'
_cod_original_formula_sum 'C24 H32 Cl4 K2 Ni1 O5 S4'
_cod_database_code 7038673

loop_
_symmetry_equiv_pos_as_xyz
'x, y, z'
'-x, y, -z+1/2'
'x+1/2, y+1/2, z'
'-x+1/2, y+1/2, -z+1/2'
'-x, -y, -z'
'x, -y, z-1/2'
'-x+1/2, -y+1/2, -z'
'x+1/2, -y+1/2, z-1/2'

loop_
_atom_site_label
_atom_site_type_symbol
_atom_site_fract_x
_atom_site_fract_y
_atom_site_fract_z
_atom_site_U_iso_or_equiv
_atom_site_adp_type
_atom_site_occupancy
_atom_site_site_symmetry_order
_atom_site_calc_flag
_atom_site_refinement_flags_posn
_atom_site_refinement_flags_adp
_atom_site_refinement_flags_occupancy
C1 C 0.5593(7) 0.9372(5) 0.3661(2) 0.0383(15) Uani 1 1 d . . .
C2 C 0.5840(9) 0.9827(6) 0.4122(3) 0.0483(18) Uani 1 1 d . . .
C3 C 0.6120(9) 0.9372(6) 0.4586(3) 0.055(2) Uani 1 1 d . . .
H3 H 0.6278 0.971 0.4896 0.066 Uiso 1 1 calc R U .
C4 C 0.6164(10) 0.8420(7) 0.4587(3) 0.058(2) Uani 1 1 d . . .
H4 H 0.6339 0.8093 0.49 0.069 Uiso 1 1 calc R U .
C5 C 0.5955(8) 0.7938(5) 0.4132(3) 0.0441(17) Uani 1 1 d . . .
C6 C 0.5635(7) 0.8410(5) 0.3658(2) 0.0358(15) Uani 1 1 d . . .
C51 C -0.0258(16) 0.9394(11) 0.4134(6) 0.124(3) Uani 1 1 d . . .
H51A H -0.1155 0.9276 0.3888 0.148 Uiso 1 1 calc R U .
H51B H -0.0416 0.9962 0.4329 0.148 Uiso 1 1 calc R U .
C52 C 0.0066(16) 0.8623(11) 0.4465(6) 0.124(3) Uani 1 1 d . . .
H52A H -0.0325 0.8745 0.4791 0.148 Uiso 1 1 calc R U .
H52B H -0.0443 0.8067 0.4309 0.148 Uiso 1 1 calc R U .
C53 C 0.1515(16) 0.8460(11) 0.4555(6) 0.124(3) Uani 1 1 d . . .
H53A H 0.1714 0.7789 0.4601 0.148 Uiso 1 1 calc R U .
H53B H 0.1965 0.8793 0.4864 0.148 Uiso 1 1 calc R U .
C54 C 0.2094(17) 0.8805(11) 0.4104(6) 0.124(3) Uani 1 1 d . . .
H54A H 0.3077 0.9099 0.4197 0.148 Uiso 1 1 calc R U .
H54B H 0.22 0.8295 0.3862 0.148 Uiso 1 1 calc R U .
C61 C 0.0965(12) 0.8522(8) 0.2249(5) 0.094(4) Uani 1 1 d . . .
H61A H 0.082 0.8642 0.1877 0.113 Uiso 1 1 calc R U .
H61B H 0.2017 0.8649 0.238 0.113 Uiso 1 1 calc R U .
C62 C 0.0611(17) 0.7598(8) 0.2346(8) 0.151(8) Uani 1 1 d . . .
H62A H 0.1487 0.728 0.2529 0.181 Uiso 1 1 calc R U .
H62B H 0.0313 0.7267 0.2021 0.181 Uiso 1 1 calc R U .
O1 O -0.1510(6) 1.0875(4) 0.2948(2) 0.0601(16) Uani 1 1 d . . .
H1A H -0.2101 1.043 0.3124 0.072 Uiso 1 1 calc R U .
H1B H -0.1767 1.1521 0.3025 0.072 Uiso 1 1 calc R U .
O5 O 0.1021(8) 0.9474(5) 0.3883(3) 0.087(2) Uani 1 1 d . . .
O6 O 0 0.9113(6) 0.25 0.068(3) Uani 1 2 d S T P
S1 S 0.51873(18) 0.99596(12) 0.30775(6) 0.0345(4) Uani 1 1 d . . .
S2 S 0.53309(19) 0.78063(12) 0.30788(6) 0.0369(4) Uani 1 1 d . . .
Cl1 Cl 0.5759(4) 1.10337(16) 0.41364(9) 0.0785(8) Uani 1 1 d . . .
Cl2 Cl 0.6027(3) 0.67318(15) 0.41423(8) 0.0697(7) Uani 1 1 d . . .
K1 K 0.15292(19) 1.05159(13) 0.30830(7) 0.0546(5) Uani 1 1 d . . .
Ni1 Ni 0.5 0.88815(8) 0.25 0.0294(3) Uani 1 2 d S T P

loop_
_atom_site_aniso_label
_atom_site_aniso_U_11
_atom_site_aniso_U_22
_atom_site_aniso_U_33
_atom_site_aniso_U_23
_atom_site_aniso_U_13
_atom_site_aniso_U_12
C1 0.032(3) 0.048(4) 0.036(3) -0.005(3) 0.007(3) 0.003(3)
C2 0.052(4) 0.043(4) 0.051(4) -0.013(3) 0.007(3) 0.005(4)
C3 0.063(5) 0.063(6) 0.036(4) -0.013(4) 0.001(3) 0.003(4)
C4 0.068(5) 0.069(6) 0.035(4) 0.005(4) 0.005(4) 0.012(5)
C5 0.055(4) 0.039(4) 0.039(4) 0.004(3) 0.008(3) 0.005(3)
C6 0.034(3) 0.045(4) 0.030(3) -0.001(3) 0.007(3) -0.002(3)
C51 0.106(5) 0.130(6) 0.141(6) 0.040(5) 0.036(5) 0.019(5)
C52 0.106(5) 0.130(6) 0.141(6) 0.040(5) 0.036(5) 0.019(5)
C53 0.106(5) 0.130(6) 0.141(6) 0.040(5) 0.036(5) 0.019(5)
C54 0.106(5) 0.130(6) 0.141(6) 0.040(5) 0.036(5) 0.019(5)
C61 0.069(7) 0.072(7) 0.144(11) -0.016(7) 0.027(7) 0.016(6)
C62 0.109(11) 0.039(6) 0.32(2) -0.007(10) 0.087(13) 0.001(6)
O1 0.060(3) 0.053(3) 0.074(4) -0.021(3) 0.037(3) -0.025(3)
O5 0.072(4) 0.087(5) 0.110(6) 0.053(5) 0.037(4) 0.013(4)
O6 0.046(4) 0.044(5) 0.119(8) 0 0.027(5) 0
S1 0.0353(8) 0.0283(9) 0.0404(9) -0.0035(7) 0.0073(7) -0.0005(7)
S2 0.0493(10) 0.0285(9) 0.0330(8) -0.0002(7) 0.0053(7) -0.0032(7)
Cl1 0.128(2) 0.0458(13) 0.0599(13) -0.0223(10) 0.0060(14) 0.0023(13)
Cl2 0.120(2) 0.0456(12) 0.0428(10) 0.0106(9) 0.0057(11) 0.0056(12)
K1 0.0461(9) 0.0545(11) 0.0639(11) 0.0078(9) 0.0100(8) 0.0003(8)
Ni1 0.0287(5) 0.0266(6) 0.0336(6) 0 0.0070(4) 0

loop_
_atom_type_symbol
_atom_type_description
_atom_type_scat_dispersion_real
_atom_type_scat_dispersion_imag
_atom_type_scat_source
C C 0.0033 0.0016 'International Tables Vol C Tables 4.2.6.8 and 6.1.1.4'
H H 0 0 'International Tables Vol C Tables 4.2.6.8 and 6.1.1.4'
O O 0.0106 0.006 'International Tables Vol C Tables 4.2.6.8 and 6.1.1.4'
S S 0.1246 0.1234 'International Tables Vol C Tables 4.2.6.8 and 6.1.1.4'
Cl Cl 0.1484 0.1585 'International Tables Vol C Tables 4.2.6.8 and 6.1.1.4'
K K 0.2009 0.2494 'International Tables Vol C Tables 4.2.6.8 and 6.1.1.4'
Ni Ni 0.3393 1.1124 'International Tables Vol C Tables 4.2.6.8 and 6.1.1.4'

loop_
_exptl_crystal_face_index_h
_exptl_crystal_face_index_k
_exptl_crystal_face_index_l
_exptl_crystal_face_perp_dist
2 3 -7 0.203
-7 6 -6 0.187
5 -2 1 0.15
1 -6 10 0.127
0 0 -1 0.12
0 0 1 0.044

loop_
_geom_angle_atom_site_label_1
_geom_angle_atom_site_label_2
_geom_angle_atom_site_label_3
_geom_angle
_geom_angle_site_symmetry_1
_geom_angle_site_symmetry_3
C2 C1 C6 118.6(7) . .
C2 C1 S1 122.6(6) . .
C6 C1 S1 118.8(5) . .
C1 C2 C3 123.2(8) . .
C1 C2 Cl1 119.5(6) . .
C3 C2 Cl1 117.3(6) . .
C4 C3 C2 118.5(7) . .
C4 C3 H3 120.7 . .
C2 C3 H3 120.7 . .
C3 C4 C5 120.1(7) . .
C3 C4 H4 120 . .
C5 C4 H4 120 . .
C4 C5 C6 121.1(7) . .
C4 C5 Cl2 119.2(6) . .
C6 C5 Cl2 119.7(5) . .
C1 C6 C5 118.5(6) . .
C1 C6 S2 120.0(5) . .
C5 C6 S2 121.5(6) . .
O5 C51 C52 103.7(11) . .
O5 C51 H51A 111 . .
C52 C51 H51A 111 . .
O5 C51 H51B 111 . .
C52 C51 H51B 111 . .
H51A C51 H51B 109 . .
C53 C52 C51 111.9(14) . .
C53 C52 H52A 109.2 . .
C51 C52 H52A 109.2 . .
C53 C52 H52B 109.2 . .
C51 C52 H52B 109.2 . .
H52A C52 H52B 107.9 . .
C52 C53 C54 104.0(14) . .
C52 C53 H53A 110.9 . .
C54 C53 H53A 110.9 . .
C52 C53 H53B 110.9 . .
C54 C53 H53B 110.9 . .
H53A C53 H53B 109 . .
O5 C54 C53 105.7(11) . .
O5 C54 H54A 110.6 . .
C53 C54 H54A 110.6 . .
O5 C54 H54B 110.6 . .
C53 C54 H54B 110.6 . .
H54A C54 H54B 108.7 . .
C62 C61 O6 108.2(10) . .
C62 C61 H61A 110.1 . .
O6 C61 H61A 110.1 . .
C62 C61 H61B 110.1 . .
O6 C61 H61B 110.1 . .
H61A C61 H61B 108.4 . .
C61 C62 C62 108.1(7) . 2
C61 C62 H62A 110.1 . .
C62 C62 H62A 110.1 2 .
C61 C62 H62B 110.1 . .
C62 C62 H62B 110.1 2 .
H62A C62 H62B 108.4 . .
K1 O1 K1 88.54(16) 2 .
K1 O1 H1A 113.9 2 .
K1 O1 H1A 113.9 . .
K1 O1 H1B 113.9 2 .
K1 O1 H1B 113.9 . .
H1A O1 H1B 111.1 . .
C51 O5 C54 107.7(9) . .
C51 O5 K1 130.6(7) . .
C54 O5 K1 121.5(7) . .
C61 O6 C61 107.5(11) 2 .
C61 O6 K1 117.3(6) 2 .
C61 O6 K1 113.3(5) . .
C61 O6 K1 113.3(5) 2 2
C61 O6 K1 117.3(6) . 2
K1 O6 K1 87.5(2) . 2
C1 S1 Ni1 105.1(2) . .
C1 S1 K1 101.8(2) . .
Ni1 S1 K1 100.50(6) . .
C6 S2 Ni1 104.7(2) . .
C6 S2 K1 117.1(2) . 3_545
Ni1 S2 K1 134.09(7) . 3_545
C5 Cl2 K1 120.9(2) . 3_545
O5 K1 O1 154.1(2) . 2
O5 K1 O1 86.5(2) . .
O1 K1 O1 87.48(17) 2 .
O5 K1 O6 84.7(2) . .
O1 K1 O6 69.68(16) 2 .
O1 K1 O6 69.61(14) . .
O5 K1 Cl2 65.37(19) . 3_455
O1 K1 Cl2 137.08(14) 2 3_455
O1 K1 Cl2 77.00(13) . 3_455
O6 K1 Cl2 136.15(8) . 3_455
O5 K1 S1 97.76(16) . .
O1 K1 S1 85.70(12) 2 .
O1 K1 S1 171.94(14) . .
O6 K1 S1 103.90(10) . .
Cl2 K1 S1 110.97(8) 3_455 .
O5 K1 S2 116.78(18) . 3_455
O1 K1 S2 81.74(12) 2 3_455
O1 K1 S2 61.26(12) . 3_455
O6 K1 S2 123.55(13) . 3_455
Cl2 K1 S2 55.63(5) 3_455 3_455
S1 K1 S2 121.77(7) . 3_455
O5 K1 K1 116.81(19) . 2
O1 K1 K1 45.78(13) 2 2
O1 K1 K1 45.68(12) . 2
O6 K1 K1 46.26(12) . 2
Cl2 K1 K1 120.09(8) 3_455 2
S1 K1 K1 126.40(8) . 2
S2 K1 K1 78.83(4) 3_455 2
S1 Ni1 S1 88.48(10) 2_655 .
S1 Ni1 S2 91.42(6) 2_655 2_655
S1 Ni1 S2 176.58(6) . 2_655
S1 Ni1 S2 176.58(6) 2_655 .
S1 Ni1 S2 91.41(6) . .
S2 Ni1 S2 88.89(10) 2_655 .

loop_
_geom_bond_atom_site_label_1
_geom_bond_atom_site_label_2
_geom_bond_distance
_geom_bond_site_symmetry_2
C1 C2 1.382(10) .
C1 C6 1.390(10) .
C1 S1 1.759(7) .
C2 C3 1.387(11) .
C2 Cl1 1.745(8) .
C3 C4 1.376(12) .
C3 H3 0.95 .
C4 C5 1.384(11) .
C4 H4 0.95 .
C5 C6 1.424(9) .
C5 Cl2 1.744(8) .
C6 S2 1.756(7) .
C51 O5 1.413(15) .
C51 C52 1.424(19) .
C51 H51A 0.99 .
C51 H51B 0.99 .
C52 C53 1.326(18) .
C52 H52A 0.99 .
C52 H52B 0.99 .
C53 C54 1.452(18) .
C53 H53A 0.99 .
C53 H53B 0.99 .
C54 O5 1.442(15) .
C54 H54A 0.99 .
C54 H54B 0.99 .
C61 C62 1.404(15) .
C61 O6 1.443(11) .
C61 H61A 0.99 .
C61 H61B 0.99 .
C62 C62 1.46(3) 2
C62 H62A 0.99 .
C62 H62B 0.99 .
O1 K1 2.776(6) 2
O1 K1 2.781(6) .
O1 H1A 0.99 .
O1 H1B 0.99 .
O5 K1 2.684(6) .
O6 C61 1.443(11) 2
O6 K1 2.805(6) .
O6 K1 2.805(6) 2
S1 Ni1 2.1739(19) .
S1 K1 3.414(3) .
S2 Ni1 2.1758(19) .
S2 K1 3.482(3) 3_545
Cl2 K1 3.388(3) 3_545
K1 O1 2.776(6) 2
K1 Cl2 3.388(3) 3_455
K1 S2 3.482(3) 3_455
K1 K1 3.879(4) 2
Ni1 S1 2.1738(19) 2_655
Ni1 S2 2.1758(19) 2_655

loop_
_geom_torsion_atom_site_label_1
_geom_torsion_atom_site_label_2
_geom_torsion_atom_site_label_3
_geom_torsion_atom_site_label_4
_geom_torsion
_geom_torsion_site_symmetry_4
C6 C1 C2 C3 -0.4(11) .
S1 C1 C2 C3 178.2(6) .
C6 C1 C2 Cl1 -178.8(5) .
S1 C1 C2 Cl1 -0.3(9) .
C1 C2 C3 C4 0.4(13) .
Cl1 C2 C3 C4 178.9(7) .
C2 C3 C4 C5 1.0(13) .
C3 C4 C5 C6 -2.4(13) .
C3 C4 C5 Cl2 179.6(7) .
C2 C1 C6 C5 -1.0(10) .
S1 C1 C6 C5 -179.6(5) .
C2 C1 C6 S2 -179.9(5) .
S1 C1 C6 S2 1.5(8) .
C4 C5 C6 C1 2.4(11) .
Cl2 C5 C6 C1 -179.6(5) .
C4 C5 C6 S2 -178.7(6) .
Cl2 C5 C6 S2 -0.8(9) .
O5 C51 C52 C53 21(2) .
C51 C52 C53 C54 -28(2) .
C52 C53 C54 O5 23.0(19) .
O6 C61 C62 C62 1(3) 2
C52 C51 O5 C54 -4.8(17) .
C52 C51 O5 K1 170.1(10) .
C53 C54 O5 C51 -10.8(18) .
C53 C54 O5 K1 173.8(10) .
C62 C61 O6 C61 -0.4(10) 2
C62 C61 O6 K1 130.9(12) .
C62 C61 O6 K1 -129.4(12) 2
C2 C1 S1 Ni1 178.0(5) .
C6 C1 S1 Ni1 -3.4(6) .
C2 C1 S1 K1 -77.5(6) .
C6 C1 S1 K1 101.0(5) .
C1 C6 S2 Ni1 1.2(6) .
C5 C6 S2 Ni1 -177.6(5) .
C1 C6 S2 K1 161.4(5) 3_545
C5 C6 S2 K1 -17.4(6) 3_545
C4 C5 Cl2 K1 -162.2(5) 3_545
C6 C5 Cl2 K1 19.8(7) 3_545
